data_4115887
loop_
_publ_author_name
'F. Albert Cotton'
'Elizabeth A. Hillard'
'Carlos A. Murillo'
'Hong-Cai Zhou'

_publ_section_title
;
 After 155 Years, A Crystalline Chromium Carboxylate with a Supershort
 Cr-Cr Bond
;
_journal_name_full 'Journal of the American Chemical Society'
_journal_page_first 416
_journal_page_last 417
_journal_paper_doi 10.1021/ja993755i
_journal_volume 122
_journal_year 2000
_chemical_compound_source synthesized
_chemical_formula_moiety 'Cr2 (C16 H23 O2)4 (C2 H3 N)2,1.5(C H2 Cl2)'
_chemical_formula_structural 'Cr2 (TPB)4 (CH3CN)2,1.5(CH2Cl2)'
_chemical_formula_sum 'C69.5 H101 Cl3 Cr2 N2 O8'
_chemical_formula_weight 1302.87
_chemical_name_systematic
; 
 Cr2(TPB)4(CH3CN)2,1.5CH2Cl2 
;
_space_group_IT_number 2
_symmetry_cell_setting triclinic
_symmetry_space_group_name_Hall '-P 1'
_symmetry_space_group_name_H-M 'P -1'
_atom_sites_solution_hydrogens geom
_atom_sites_solution_primary direct
_atom_sites_solution_secondary difmap
_audit_creation_method SHELXL
_cell_angle_alpha 65.918(2)
_cell_angle_beta 74.912(2)
_cell_angle_gamma 82.713(3)
_cell_formula_units_Z 2
_cell_length_a 14.445(2)
_cell_length_b 16.618(2)
_cell_length_c 17.529(2)
_cell_measurement_reflns_used 8188
_cell_measurement_temperature 213(2)
_cell_measurement_theta_max 27.29
_cell_measurement_theta_min 2.48
_cell_volume 3708.1(8)
_computing_data_reduction SAINT
_computing_molecular_graphics 'SHELXTL V.5 (Siemens, 1994)'
_computing_publication_material CIFTAB
_computing_structure_refinement 'SHELXL-93 (Sheldrick, 1993)'
_computing_structure_solution 'SHELXS-86 (Sheldrick, 1990)'
_diffrn_ambient_temperature 213(2)
_diffrn_measurement_device 'Bruker SMART CCD'
_diffrn_measurement_method 'Ellipsoid-mask Fitting'
_diffrn_radiation_monochromator graphite
_diffrn_radiation_source 'normal-focus sealed tube'
_diffrn_radiation_type MoK\a
_diffrn_radiation_wavelength 0.71073
_diffrn_reflns_av_R_equivalents 0.0231
_diffrn_reflns_av_sigmaI/netI 0.0489
_diffrn_reflns_limit_h_max 16
_diffrn_reflns_limit_h_min -18
_diffrn_reflns_limit_k_max 22
_diffrn_reflns_limit_k_min -15
_diffrn_reflns_limit_l_max 23
_diffrn_reflns_limit_l_min -23
_diffrn_reflns_number 15829
_diffrn_reflns_theta_max 22.50
_diffrn_reflns_theta_min 1.46
_diffrn_standards_decay_% none
_diffrn_standards_interval_count none
_diffrn_standards_interval_time none
_diffrn_standards_number none
_exptl_absorpt_coefficient_mu 0.451
_exptl_absorpt_correction_T_max 0.69
_exptl_absorpt_correction_T_min 0.55
_exptl_absorpt_correction_type multi-scan
_exptl_crystal_colour red
_exptl_crystal_density_diffrn 1.167
_exptl_crystal_density_method none
_exptl_crystal_description block
_exptl_crystal_F_000 1390
_exptl_crystal_size_max 0.46
_exptl_crystal_size_mid 0.41
_exptl_crystal_size_min 0.39
_refine_diff_density_max 0.614
_refine_diff_density_min -0.803
_refine_diff_density_rms 0.104
_refine_ls_extinction_method none
_refine_ls_goodness_of_fit_all 1.039
_refine_ls_goodness_of_fit_obs 1.143
_refine_ls_hydrogen_treatment calc
_refine_ls_matrix_type full
_refine_ls_number_parameters 698
_refine_ls_number_reflns 9638
_refine_ls_number_restraints 23
_refine_ls_restrained_S_all 1.068
_refine_ls_restrained_S_obs 1.147
_refine_ls_R_factor_all 0.1191
_refine_ls_R_factor_obs 0.0909
_refine_ls_shift/esd_max -0.080
_refine_ls_shift/esd_mean 0.006
_refine_ls_structure_factor_coef Fsqd
_refine_ls_weighting_details 'w=1/[\s^2^(Fo^2^)+(0.1858P)^2^+5.7332P] where P=(Fo^2^+2Fc^2^)/3'
_refine_ls_weighting_scheme calc
_refine_ls_wR_factor_all 0.3019
_refine_ls_wR_factor_obs 0.2656
_reflns_number_observed 6586
_reflns_number_total 9653
_reflns_observed_criterion >2sigma(I)
_cod_data_source_file ja993755i_3.cif
_cod_data_source_block xl_compound_2
_cod_depositor_comments
;
The following automatic conversions were performed:

'_refine_ls_weighting_scheme' value 'calc
w=1/[\s^2^(Fo^2^)+(0.1858P)^2^+5.7332P] where P=(Fo^2^+2Fc^2^)/3' was
changed to 'calc'. New tag '_refine_ls_weighting_details' was
created. The value of the new tag was set to
'w=1/[\s^2^(Fo^2^)+(0.1858P)^2^+5.7332P] where P=(Fo^2^+2Fc^2^)/3'.

Automatic conversion script
Id: cif_fix_values 3143 2015-03-26 13:38:13Z robertas 
;
_cod_original_cell_volume 3708.1(9)
_cod_original_formula_sum 'C69.50 H101 Cl3 Cr2 N2 O8'
_cod_database_code 4115887

loop_
_symmetry_equiv_pos_as_xyz
'x, y, z'
'-x, -y, -z'

loop_
_atom_site_aniso_label
_atom_site_aniso_U_11
_atom_site_aniso_U_22
_atom_site_aniso_U_33
_atom_site_aniso_U_23
_atom_site_aniso_U_13
_atom_site_aniso_U_12
Cr2 0.0337(6) 0.0406(6) 0.0320(5) -0.0145(4) -0.0020(4) -0.0065(4)
Cr1 0.0345(6) 0.0440(6) 0.0331(6) -0.0165(4) -0.0015(4) -0.0095(4)
N601 0.054(4) 0.068(4) 0.046(4) -0.025(3) -0.004(3) -0.009(3)
C601 0.056(5) 0.078(5) 0.048(5) -0.033(4) 0.006(4) -0.020(4)
C602 0.100(7) 0.133(8) 0.044(5) -0.035(5) 0.010(5) -0.029(6)
N501 0.058(4) 0.072(4) 0.046(4) -0.029(3) 0.007(3) -0.018(3)
C501 0.056(5) 0.065(4) 0.039(4) -0.025(4) 0.010(3) -0.019(4)
C502 0.111(8) 0.097(7) 0.047(5) -0.014(4) 0.007(5) -0.031(6)
O401 0.043(3) 0.049(2) 0.035(2) -0.016(2) -0.003(2) -0.015(2)
O402 0.045(2) 0.042(2) 0.035(2) -0.015(2) -0.006(2) -0.010(2)
C401 0.029(3) 0.051(4) 0.046(4) -0.019(3) -0.007(3) 0.000(3)
C402 0.043(4) 0.045(4) 0.047(4) -0.023(3) -0.007(3) -0.009(3)
C403 0.059(5) 0.055(4) 0.067(5) -0.035(4) -0.012(4) -0.006(3)
O201 0.037(2) 0.046(2) 0.039(2) -0.019(2) 0.003(2) -0.012(2)
O202 0.042(2) 0.042(2) 0.035(2) -0.017(2) -0.002(2) -0.011(2)
C201 0.035(4) 0.039(3) 0.045(4) -0.013(3) -0.013(3) 0.001(3)
C202 0.038(4) 0.034(3) 0.052(4) -0.020(3) -0.004(3) -0.005(3)
C203 0.035(4) 0.045(4) 0.057(4) -0.021(3) -0.002(3) -0.004(3)
C204 0.058(5) 0.042(4) 0.077(5) -0.015(4) -0.016(4) -0.010(3)
C205 0.088(6) 0.042(4) 0.086(6) -0.020(4) -0.030(5) -0.017(4)
C206 0.067(5) 0.057(4) 0.084(5) -0.039(4) -0.025(4) -0.010(4)
C207 0.053(4) 0.047(4) 0.049(4) -0.022(3) -0.006(3) -0.009(3)
C208 0.041(4) 0.042(4) 0.053(4) -0.010(3) -0.006(3) -0.006(3)
C209 0.060(5) 0.058(4) 0.068(5) -0.007(4) -0.014(4) -0.001(4)
C210 0.056(5) 0.071(5) 0.057(4) -0.019(4) -0.002(4) -0.008(4)
O101 0.037(2) 0.053(3) 0.035(2) -0.017(2) -0.004(2) -0.003(2)
O102 0.039(3) 0.045(2) 0.035(2) -0.015(2) -0.005(2) -0.005(2)
C101 0.036(4) 0.043(3) 0.038(4) -0.019(3) -0.005(3) -0.008(3)
C102 0.035(3) 0.042(3) 0.041(3) -0.016(3) -0.001(3) -0.006(3)
C103 0.037(4) 0.056(4) 0.051(4) -0.030(3) -0.008(3) -0.002(3)
C104 0.052(4) 0.053(4) 0.059(4) -0.028(3) -0.023(3) 0.000(3)
C105 0.040(4) 0.050(4) 0.054(4) -0.024(3) -0.010(3) 0.000(3)
C106 0.052(4) 0.055(4) 0.062(4) -0.033(4) -0.008(4) 0.003(3)
C107 0.051(4) 0.053(4) 0.055(4) -0.029(3) -0.017(3) 0.005(3)
C108 0.058(5) 0.057(4) 0.071(5) -0.039(4) -0.023(4) 0.005(3)
O301 0.039(2) 0.046(2) 0.034(2) -0.018(2) -0.003(2) -0.005(2)
O302 0.039(2) 0.046(2) 0.034(2) -0.015(2) -0.005(2) -0.001(2)
C301 0.036(4) 0.036(3) 0.044(4) -0.011(3) -0.005(3) -0.013(3)
C302 0.050(4) 0.042(3) 0.036(3) -0.013(3) -0.005(3) -0.006(3)
C303 0.043(4) 0.058(4) 0.040(4) -0.009(3) -0.011(3) -0.007(3)
C304 0.046(4) 0.075(5) 0.053(4) -0.027(4) -0.015(3) 0.004(4)
C305 0.073(6) 0.067(5) 0.067(5) -0.037(4) -0.033(4) 0.018(4)
C306 0.075(6) 0.045(4) 0.068(5) -0.019(4) -0.019(4) -0.004(4)
C1S 0.188(14) 0.086(8) 0.107(8) -0.038(6) 0.018(9) -0.037(8)
Cl1S 0.154(4) 0.156(3) 0.164(4) -0.011(3) 0.007(3) -0.015(3)
Cl2S 0.172(4) 0.135(3) 0.171(4) -0.055(3) -0.025(3) -0.026(3)

loop_
_atom_site_label
_atom_site_type_symbol
_atom_site_fract_x
_atom_site_fract_y
_atom_site_fract_z
_atom_site_U_iso_or_equiv
_atom_site_thermal_displace_type
_atom_site_occupancy
_atom_site_calc_flag
_atom_site_refinement_flags
_atom_site_disorder_group
Cr2 Cr 0.18773(7) -0.06017(6) -0.17814(6) 0.0359(3) Uani 1 d . .
Cr1 Cr 0.26641(7) -0.03070(6) -0.32446(6) 0.0372(3) Uani 1 d . .
N601 N 0.1160(4) -0.0951(4) -0.0337(4) 0.0561(15) Uani 1 d . .
C601 C 0.0926(5) -0.1253(5) 0.0386(5) 0.059(2) Uani 1 d . .
C602 C 0.0622(7) -0.1668(7) 0.1316(5) 0.095(3) Uani 1 d . .
N501 N 0.3362(4) 0.0064(4) -0.4696(4) 0.059(2) Uani 1 d . .
C501 C 0.3529(5) 0.0420(5) -0.5410(5) 0.054(2) Uani 1 d . .
C502 C 0.3759(8) 0.0881(6) -0.6340(5) 0.092(3) Uani 1 d . .
O401 O 0.3171(3) 0.0780(3) -0.3280(2) 0.0420(10) Uani 1 d . .
O402 O 0.2706(3) 0.0331(2) -0.1855(2) 0.0408(10) Uani 1 d . .
C401 C 0.3129(4) 0.0880(4) -0.2593(4) 0.0419(15) Uani 1 d . .
C402 C 0.3566(4) 0.1676(4) -0.2652(4) 0.0434(15) Uani 1 d . .
C403 C 0.3100(5) 0.2144(4) -0.2142(5) 0.057(2) Uani 1 d . .
C404 C 0.3422(14) 0.3003(15) -0.2343(15) 0.066(6) Uiso 0.56(5) d PD 1
C405 C 0.4257(15) 0.3337(14) -0.2985(15) 0.065(6) Uiso 0.56(5) d PD 1
C406 C 0.4741(14) 0.2867(15) -0.3461(15) 0.062(6) Uiso 0.56(5) d PD 1
C04' C 0.3579(17) 0.2834(17) -0.2161(17) 0.058(7) Uiso 0.44(5) d PD 2
C05' C 0.4477(18) 0.3111(18) -0.2732(18) 0.063(7) Uiso 0.44(5) d PD 2
C06' C 0.4917(16) 0.2663(17) -0.3243(17) 0.055(7) Uiso 0.44(5) d PD 2
C407 C 0.4426(5) 0.1981(4) -0.3259(4) 0.055(2) Uiso 1 d . .
C408 C 0.2054(28) 0.1882(17) -0.1547(20) 0.080(11) Uiso 0.43(7) d PD 1
C409 C 0.2230(31) 0.1295(18) -0.0594(13) 0.067(9) Uiso 0.43(7) d PD 1
C410 C 0.1463(18) 0.2752(21) -0.1537(29) 0.081(9) Uiso 0.43(7) d PD 1
C48' C 0.2243(14) 0.1809(9) -0.1415(11) 0.041(6) Uiso 0.57(7) d PD 2
C49' C 0.2574(24) 0.1158(12) -0.0562(10) 0.073(6) Uiso 0.57(7) d PD 2
C40' C 0.1537(12) 0.2543(15) -0.1229(20) 0.071(7) Uiso 0.57(7) d PD 2
C411 C 0.4563(20) 0.4213(15) -0.3123(16) 0.068(8) Uiso 0.34(2) d PD 1
C412 C 0.5083(31) 0.4187(29) -0.2496(25) 0.135(15) Uiso 0.34(2) d PD 1
C413 C 0.4077(25) 0.4917(21) -0.3623(21) 0.122(14) Uiso 0.34(2) d PD 1
C41' C 0.4973(18) 0.3992(16) -0.2844(16) 0.136(7) Uiso 0.66(2) d PD 2
C42' C 0.5579(18) 0.3638(16) -0.2209(15) 0.146(9) Uiso 0.66(2) d PD 2
C43' C 0.5386(15) 0.4559(13) -0.3705(12) 0.126(8) Uiso 0.66(2) d PD 2
C414 C 0.5021(5) 0.1497(5) -0.3802(5) 0.058(2) Uiso 1 d . .
C415 C 0.6107(7) 0.1485(6) -0.3843(6) 0.085(3) Uiso 1 d . .
C416 C 0.4848(7) 0.1920(6) -0.4722(6) 0.081(2) Uiso 1 d . .
O201 O 0.2083(3) -0.1408(3) -0.3096(2) 0.0412(10) Uani 1 d . .
O202 O 0.1107(3) -0.1492(2) -0.1842(2) 0.0396(10) Uani 1 d . .
C201 C 0.1382(4) -0.1741(4) -0.2454(4) 0.0401(14) Uani 1 d . .
C202 C 0.0860(4) -0.2487(4) -0.2434(4) 0.0415(15) Uani 1 d . .
C203 C 0.0735(4) -0.3274(4) -0.1698(4) 0.047(2) Uani 1 d . .
C204 C 0.0233(5) -0.3943(4) -0.1690(5) 0.061(2) Uani 1 d . .
H20A H 0.0157(5) -0.4476(4) -0.1204(5) 0.073 Uiso 1 calc R .
C205 C -0.0149(6) -0.3864(5) -0.2346(5) 0.070(2) Uani 1 d . .
C206 C 0.0001(5) -0.3080(5) -0.3077(5) 0.063(2) Uani 1 d . .
H20B H -0.0241(5) -0.3022(5) -0.3546(5) 0.076 Uiso 1 calc R .
C207 C 0.0494(5) -0.2381(4) -0.3137(4) 0.049(2) Uani 1 d . .
C208 C 0.1115(5) -0.3424(4) -0.0918(4) 0.049(2) Uani 1 d . .
H20C H 0.1627(5) -0.2994(4) -0.1106(4) 0.059 Uiso 1 calc R .
C209 C 0.1568(6) -0.4359(5) -0.0549(5) 0.068(2) Uani 1 d . .
H20D H 0.2061(6) -0.4458(5) -0.0999(5) 0.102 Uiso 1 calc R .
H20E H 0.1076(6) -0.4795(5) -0.0331(5) 0.102 Uiso 1 calc R .
H20F H 0.1850(6) -0.4407(5) -0.0087(5) 0.102 Uiso 1 calc R .
C210 C 0.0341(5) -0.3252(5) -0.0223(5) 0.065(2) Uani 1 d . .
H21A H 0.0606(5) -0.3353(5) 0.0264(5) 0.097 Uiso 1 calc R .
H21B H -0.0185(5) -0.3647(5) -0.0042(5) 0.097 Uiso 1 calc R .
H21C H 0.0109(5) -0.2646(5) -0.0448(5) 0.097 Uiso 1 calc R .
C211 C -0.0776(8) -0.4625(7) -0.2210(9) 0.071(4) Uiso 0.82(3) d PD 1
C212 C -0.0110(10) -0.5332(8) -0.2420(11) 0.098(5) Uiso 0.82(3) d PD 1
C213 C -0.1606(9) -0.4353(8) -0.2559(11) 0.086(4) Uiso 0.82(3) d PD 1
C21' C -0.0497(28) -0.4480(25) -0.2720(34) 0.057(15) Uiso 0.18(3) d PD 2
C22' C 0.0132(34) -0.5164(33) -0.2965(46) 0.091(20) Uiso 0.18(3) d PD 2
C23' C -0.1408(28) -0.4264(29) -0.2947(39) 0.062(14) Uiso 0.18(3) d PD 2
C214 C 0.0617(5) -0.1536(5) -0.3948(5) 0.061(2) Uiso 1 d . .
C215 C -0.0158(17) -0.1342(10) -0.4441(13) 0.057(6) Uiso 0.63(7) d PD 1
C216 C 0.1635(15) -0.1724(18) -0.4574(11) 0.070(6) Uiso 0.63(7) d PD 1
C25' C -0.0459(29) -0.1260(18) -0.4225(25) 0.070(10) Uiso 0.37(7) d PD 2
C26' C 0.1404(25) -0.1433(27) -0.4667(16) 0.059(9) Uiso 0.37(7) d PD 2
O101 O 0.3809(3) -0.1004(3) -0.2809(2) 0.0427(10) Uani 1 d . .
O102 O 0.2943(3) -0.1500(2) -0.1457(2) 0.0402(10) Uani 1 d . .
C101 C 0.3715(4) -0.1450(4) -0.2014(4) 0.0384(14) Uani 1 d . .
C102 C 0.4589(4) -0.1931(4) -0.1701(4) 0.0407(14) Uani 1 d . .
C103 C 0.4977(4) -0.1639(4) -0.1206(4) 0.045(2) Uani 1 d . .
C104 C 0.5777(5) -0.2088(4) -0.0916(4) 0.051(2) Uani 1 d . .
H10A H 0.6036(5) -0.1900(4) -0.0578(4) 0.061 Uiso 1 calc R .
C105 C 0.6209(5) -0.2798(4) -0.1102(4) 0.047(2) Uani 1 d . .
C106 C 0.5808(5) -0.3058(4) -0.1594(4) 0.055(2) Uani 1 d . .
H10B H 0.6081(5) -0.3548(4) -0.1718(4) 0.065 Uiso 1 calc R .
C107 C 0.5019(5) -0.2630(4) -0.1914(4) 0.050(2) Uani 1 d . .
C108 C 0.4551(5) -0.0840(4) -0.0997(5) 0.056(2) Uani 1 d . .
C109 C 0.4064(13) -0.1079(15) -0.0075(17) 0.088(5) Uiso 0.79(8) d PD 1
C110 C 0.5312(12) -0.0094(13) -0.1398(22) 0.101(6) Uiso 0.79(8) d PD 1
C09' C 0.4245(39) -0.1290(37) 0.0174(39) 0.060(19) Uiso 0.21(8) d PD 2
C10' C 0.5331(20) -0.0211(22) -0.1125(33) 0.026(17) Uiso 0.21(8) d PD 2
C111 C 0.7079(6) -0.3284(5) -0.0778(5) 0.068(2) Uiso 1 d . .
C112 C 0.7935(11) -0.2705(10) -0.1059(19) 0.069(6) Uiso 0.61(6) d PD 1
C113 C 0.6699(22) -0.3702(14) 0.0322(17) 0.091(7) Uiso 0.61(6) d PD 1
C12' C 0.7983(17) -0.2612(15) -0.1442(28) 0.071(10) Uiso 0.39(6) d PD 2
C13' C 0.6997(24) -0.3573(15) 0.0104(19) 0.049(8) Uiso 0.39(6) d PD 2
C114 C 0.4629(13) -0.2776(14) -0.2627(14) 0.093(7) Uiso 0.61(3) d PD 1
C115 C 0.3817(11) -0.3423(11) -0.2051(10) 0.084(6) Uiso 0.61(3) d PD 1
C116 C 0.5356(13) -0.3208(16) -0.3140(14) 0.100(8) Uiso 0.61(3) d PD 1
C14' C 0.4595(10) -0.3053(11) -0.2370(11) 0.026(5) Uiso 0.39(3) d PD 2
C15' C 0.4136(16) -0.4000(15) -0.1730(13) 0.073(9) Uiso 0.39(3) d PD 2
C16' C 0.5468(15) -0.3442(18) -0.2930(16) 0.064(8) Uiso 0.39(3) d PD 2
O301 O 0.1487(3) 0.0419(2) -0.3566(2) 0.0395(10) Uani 1 d . .
O302 O 0.0924(3) 0.0366(3) -0.2231(2) 0.0405(10) Uani 1 d . .
C301 C 0.0911(4) 0.0662(4) -0.3016(4) 0.0401(15) Uani 1 d . .
C302 C 0.0186(5) 0.1390(4) -0.3317(4) 0.0436(15) Uani 1 d . .
C303 C -0.0791(5) 0.1194(4) -0.3068(4) 0.050(2) Uani 1 d . .
C304 C -0.1441(5) 0.1882(5) -0.3330(4) 0.057(2) Uani 1 d . .
H30A H -0.2097(5) 0.1759(5) -0.3164(4) 0.068 Uiso 1 calc R .
C305 C -0.1156(6) 0.2750(5) -0.3830(5) 0.064(2) Uani 1 d . .
C306 C -0.0179(6) 0.2911(5) -0.4070(5) 0.063(2) Uani 1 d . .
H30B H 0.0027(6) 0.3490(5) -0.4413(5) 0.076 Uiso 1 calc R .
C307 C 0.0502(5) 0.2249(4) -0.3822(4) 0.051(2) Uiso 1 d . .
C308 C -0.1119(6) 0.0246(5) -0.2538(5) 0.067(2) Uiso 1 d . .
C309 C -0.2136(14) 0.0291(12) -0.1838(12) 0.093(7) Uiso 0.53(2) d PD 1
C310 C -0.1124(20) -0.0198(16) -0.2992(14) 0.123(9) Uiso 0.53(2) d PD 1
C30' C -0.1783(13) -0.0046(10) -0.2997(9) 0.056(5) Uiso 0.47(2) d PD 2
C39' C -0.1474(16) -0.0052(14) -0.1645(12) 0.090(8) Uiso 0.47(2) d PD 2
C311 C -0.2094(23) 0.3400(13) -0.3931(17) 0.084(8) Uiso 0.50(5) d PD 1
C312 C -0.1955(24) 0.3834(18) -0.4985(14) 0.100(10) Uiso 0.50(5) d PD 1
C313 C -0.1779(21) 0.4269(16) -0.3815(19) 0.087(8) Uiso 0.50(5) d PD 1
C31' C -0.1790(16) 0.3515(11) -0.4162(12) 0.048(6) Uiso 0.50(5) d PD 2
C32' C -0.1500(22) 0.4133(17) -0.5140(12) 0.096(9) Uiso 0.50(5) d PD 2
C33' C -0.2008(23) 0.4062(20) -0.3565(17) 0.102(10) Uiso 0.50(5) d PD 2
C314 C 0.1566(5) 0.2459(5) -0.4090(5) 0.059(2) Uiso 1 d . .
C315 C 0.2031(12) 0.2429(18) -0.5010(9) 0.075(6) Uiso 0.62(5) d PD 1
C316 C 0.1813(16) 0.3292(12) -0.4061(18) 0.083(6) Uiso 0.62(5) d PD 1
C35' C 0.1871(20) 0.2862(31) -0.5087(14) 0.076(11) Uiso 0.38(5) d PD 2
C36' C 0.1640(23) 0.3232(17) -0.3748(25) 0.071(9) Uiso 0.38(5) d PD 2
C1S C 0.6517(11) 0.3422(7) -0.0299(8) 0.135(5) Uani 1 d . .
Cl1S Cl 0.7513(3) 0.3287(3) -0.1037(3) 0.183(2) Uani 1 d . .
Cl2S Cl 0.6133(3) 0.4477(3) -0.0562(3) 0.1617(15) Uani 1 d . .
C2S C 0.7727(27) -0.6048(24) 0.3145(23) 0.181(13) Uiso 0.50 d P .
Cl3S Cl 0.6655(12) -0.6285(10) 0.4145(10) 0.275(6) Uiso 0.50 d P .
Cl4S Cl 0.7609(10) -0.4917(9) 0.2611(8) 0.243(5) Uiso 0.50 d P .

loop_
_atom_type_symbol
_atom_type_description
_atom_type_scat_dispersion_real
_atom_type_scat_dispersion_imag
_atom_type_scat_source
C C 0.0033 0.0016 'International Tables Vol C Tables 4.2.6.8 and 6.1.1.4'
H H 0.0000 0.0000 'International Tables Vol C Tables 4.2.6.8 and 6.1.1.4'
N N 0.0061 0.0033 'International Tables Vol C Tables 4.2.6.8 and 6.1.1.4'
O O 0.0106 0.0060 'International Tables Vol C Tables 4.2.6.8 and 6.1.1.4'
Cr Cr 0.3209 0.6236 'International Tables Vol C Tables 4.2.6.8 and 6.1.1.4'
Cl Cl 0.1484 0.1585 'International Tables Vol C Tables 4.2.6.8 and 6.1.1.4'

loop_
_geom_angle_atom_site_label_1
_geom_angle_atom_site_label_2
_geom_angle_atom_site_label_3
_geom_angle
O202 Cr2 O302 90.8(2)
O202 Cr2 O402 174.0(2)
O302 Cr2 O402 88.1(2)
O202 Cr2 O102 91.8(2)
O302 Cr2 O102 173.5(2)
O402 Cr2 O102 88.7(2)
O202 Cr2 N601 92.3(2)
O302 Cr2 N601 95.6(2)
O402 Cr2 N601 93.7(2)
O102 Cr2 N601 90.2(2)
O202 Cr2 Cr1 87.14(11)
O302 Cr2 Cr1 87.20(11)
O402 Cr2 Cr1 86.88(11)
O102 Cr2 Cr1 86.96(11)
N601 Cr2 Cr1 177.14(15)
O201 Cr1 O401 174.5(2)
O201 Cr1 O301 91.5(2)
O401 Cr1 O301 87.7(2)
O201 Cr1 O101 91.1(2)
O401 Cr1 O101 89.3(2)
O301 Cr1 O101 173.9(2)
O201 Cr1 N501 94.3(2)
O401 Cr1 N501 91.2(2)
O301 Cr1 N501 89.2(2)
O101 Cr1 N501 96.2(2)
O201 Cr1 Cr2 87.28(11)
O401 Cr1 Cr2 87.25(11)
O301 Cr1 Cr2 87.22(11)
O101 Cr1 Cr2 87.34(12)
N501 Cr1 Cr2 176.1(2)
C601 N601 Cr2 167.1(6)
N601 C601 C602 178.2(8)
C501 N501 Cr1 161.8(6)
N501 C501 C502 179.3(9)
C401 O401 Cr1 120.7(4)
C401 O402 Cr2 119.6(4)
O401 C401 O402 122.2(5)
O401 C401 C402 118.6(5)
O402 C401 C402 119.2(5)
C407 C402 C403 120.2(6)
C407 C402 C401 118.8(5)
C403 C402 C401 120.8(6)
C04' C403 C402 118.6(9)
C402 C403 C404 119.3(8)
C04' C403 C48' 116.2(10)
C402 C403 C48' 123.2(7)
C402 C403 C408 120.5(11)
C404 C403 C408 117.6(12)
C405 C404 C403 120.3(13)
C406 C405 C404 120.5(13)
C406 C405 C411 122.8(16)
C404 C405 C411 116.7(15)
C405 C406 C407 119.9(12)
C403 C04' C05' 121.2(15)
C06' C05' C04' 119.6(15)
C06' C05' C41' 118.9(16)
C04' C05' C41' 121.4(16)
C05' C06' C407 120.0(14)
C402 C407 C06' 119.2(8)
C402 C407 C406 118.9(8)
C402 C407 C414 124.5(6)
C06' C407 C414 114.4(9)
C406 C407 C414 116.3(8)
C403 C408 C410 108.9(19)
C403 C408 C409 104.7(20)
C410 C408 C409 109.0(17)
C403 C48' C40' 115.0(11)
C403 C48' C49' 110.2(12)
C40' C48' C49' 110.0(12)
C413 C411 C412 128.5(25)
C413 C411 C405 114.5(27)
C412 C411 C405 113.8(26)
C43' C41' C42' 119.3(20)
C43' C41' C05' 115.8(21)
C42' C41' C05' 102.8(22)
C407 C414 C416 110.2(6)
C407 C414 C415 112.4(6)
C416 C414 C415 109.8(7)
C201 O201 Cr1 118.8(4)
C201 O202 Cr2 119.2(4)
O202 C201 O201 124.2(5)
O202 C201 C202 118.3(5)
O201 C201 C202 117.5(5)
C207 C202 C203 120.9(5)
C207 C202 C201 120.1(5)
C203 C202 C201 119.0(5)
C204 C203 C202 117.8(6)
C204 C203 C208 119.2(6)
C202 C203 C208 123.1(5)
C205 C204 C203 123.5(6)
C204 C205 C206 117.6(6)
C204 C205 C211 117.7(7)
C206 C205 C211 124.6(8)
C204 C205 C21' 139.4(16)
C206 C205 C21' 100.2(19)
C207 C206 C205 122.5(7)
C206 C207 C202 117.8(6)
C206 C207 C214 119.9(6)
C202 C207 C214 122.4(6)
C210 C208 C203 111.5(5)
C210 C208 C209 110.4(6)
C203 C208 C209 112.3(6)
C213 C211 C212 118.5(10)
C213 C211 C205 115.1(9)
C212 C211 C205 107.9(9)
C23' C21' C22' 118.6(28)
C23' C21' C205 117.2(27)
C22' C21' C205 123.5(28)
C26' C214 C207 121.5(20)
C215 C214 C207 115.2(8)
C215 C214 C216 107.0(10)
C207 C214 C216 103.5(11)
C26' C214 C25' 113.0(14)
C207 C214 C25' 108.0(12)
C101 O101 Cr1 119.1(4)
C101 O102 Cr2 118.8(4)
O102 C101 O101 124.3(5)
O102 C101 C102 117.6(5)
O101 C101 C102 118.1(5)
C107 C102 C103 120.3(6)
C107 C102 C101 121.3(5)
C103 C102 C101 118.4(5)
C104 C103 C102 118.1(6)
C104 C103 C108 120.2(5)
C102 C103 C108 121.8(5)
C105 C104 C103 122.9(6)
C106 C105 C104 117.1(6)
C106 C105 C111 120.5(6)
C104 C105 C111 122.4(6)
C105 C106 C107 122.8(6)
C106 C107 C102 118.7(6)
C106 C107 C14' 116.6(8)
C102 C107 C14' 124.0(8)
C106 C107 C114 125.6(8)
C102 C107 C114 115.0(8)
C109 C108 C103 113.2(10)
C103 C108 C10' 112.3(12)
C109 C108 C110 116.6(15)
C103 C108 C110 109.9(8)
C103 C108 C09' 103.3(18)
C10' C108 C09' 96.8(28)
C13' C111 C105 115.8(13)
C112 C111 C105 113.9(9)
C13' C111 C12' 117.7(14)
C105 C111 C12' 103.1(12)
C112 C111 C113 109.9(11)
C105 C111 C113 104.8(10)
C116 C114 C115 109.0(14)
C116 C114 C107 113.6(15)
C115 C114 C107 100.6(13)
C107 C14' C15' 112.6(13)
C107 C14' C16' 108.6(13)
C15' C14' C16' 95.4(13)
C301 O301 Cr1 118.5(4)
C301 O302 Cr2 119.4(4)
O302 C301 O301 124.5(5)
O302 C301 C302 117.0(5)
O301 C301 C302 118.4(5)
C307 C302 C303 121.4(6)
C307 C302 C301 119.2(6)
C303 C302 C301 119.4(5)
C304 C303 C302 118.0(6)
C304 C303 C308 121.5(6)
C302 C303 C308 120.6(6)
C303 C304 C305 122.5(7)
C306 C305 C304 117.5(6)
C306 C305 C31' 116.3(11)
C304 C305 C31' 126.2(11)
C306 C305 C311 132.5(11)
C304 C305 C311 109.7(12)
C307 C306 C305 122.5(7)
C306 C307 C302 118.2(6)
C306 C307 C314 120.6(6)
C302 C307 C314 121.2(6)
C310 C308 C303 114.0(12)
C39' C308 C303 120.9(10)
C39' C308 C30' 112.3(11)
C303 C308 C30' 111.0(7)
C310 C308 C309 117.0(14)
C303 C308 C309 106.9(8)
C305 C311 C312 101.1(17)
C305 C311 C313 103.1(17)
C312 C311 C313 98.4(15)
C305 C31' C32' 117.9(15)
C305 C31' C33' 109.9(13)
C32' C31' C33' 111.7(16)
C316 C314 C307 116.3(10)
C307 C314 C35' 108.5(10)
C316 C314 C315 110.8(11)
C307 C314 C315 110.3(7)
C307 C314 C36' 105.0(13)
C35' C314 C36' 107.9(14)
Cl2S C1S Cl1S 112.9(6)
Cl4S C2S Cl3S 101.7(19)

loop_
_geom_bond_atom_site_label_1
_geom_bond_atom_site_label_2
_geom_bond_distance
Cr2 O202 2.011(4)
Cr2 O302 2.017(4)
Cr2 O402 2.020(4)
Cr2 O102 2.025(4)
Cr2 N601 2.326(6)
Cr2 Cr1 2.3893(13)
Cr1 O201 2.002(4)
Cr1 O401 2.006(4)
Cr1 O301 2.021(4)
Cr1 O101 2.028(4)
Cr1 N501 2.325(6)
N601 C601 1.128(8)
C601 C602 1.453(11)
N501 C501 1.119(8)
C501 C502 1.455(11)
O401 C401 1.265(7)
O402 C401 1.284(7)
C401 C402 1.492(8)
C402 C407 1.402(9)
C402 C403 1.406(9)
C403 C04' 1.40(2)
C403 C404 1.43(2)
C403 C48' 1.50(2)
C403 C408 1.59(3)
C404 C405 1.41(2)
C405 C406 1.37(2)
C405 C411 1.48(3)
C406 C407 1.47(2)
C04' C05' 1.41(2)
C05' C06' 1.38(2)
C05' C41' 1.63(3)
C06' C407 1.42(2)
C407 C414 1.520(10)
C408 C410 1.59(2)
C408 C409 1.62(2)
C48' C40' 1.57(2)
C48' C49' 1.60(2)
C411 C413 1.38(3)
C411 C412 1.47(3)
C41' C43' 1.43(3)
C41' C42' 1.48(3)
C414 C416 1.549(11)
C414 C415 1.550(11)
O201 C201 1.281(7)
O202 C201 1.257(7)
C201 C202 1.515(8)
C202 C207 1.403(9)
C202 C203 1.403(8)
C203 C204 1.395(9)
C203 C208 1.521(9)
C204 C205 1.355(10)
C205 C206 1.397(10)
C205 C211 1.551(12)
C205 C21' 1.60(4)
C206 C207 1.392(9)
C207 C214 1.526(9)
C208 C210 1.519(9)
C208 C209 1.549(9)
C211 C213 1.425(13)
C211 C212 1.52(2)
C21' C23' 1.43(3)
C21' C22' 1.50(3)
C214 C26' 1.43(3)
C214 C215 1.51(2)
C214 C216 1.67(2)
C214 C25' 1.70(3)
O101 C101 1.263(7)
O102 C101 1.262(7)
C101 C102 1.510(8)
C102 C107 1.387(8)
C102 C103 1.403(8)
C103 C104 1.389(9)
C103 C108 1.533(9)
C104 C105 1.382(9)
C105 C106 1.376(9)
C105 C111 1.515(10)
C106 C107 1.387(9)
C107 C14' 1.53(2)
C107 C114 1.61(2)
C108 C109 1.49(2)
C108 C10' 1.54(3)
C108 C110 1.57(2)
C108 C09' 1.82(6)
C111 C13' 1.40(3)
C111 C112 1.52(2)
C111 C12' 1.68(3)
C111 C113 1.72(3)
C114 C116 1.51(2)
C114 C115 1.54(2)
C14' C15' 1.62(2)
C14' C16' 1.62(2)
O301 C301 1.266(7)
O302 C301 1.262(7)
C301 C302 1.511(9)
C302 C307 1.397(9)
C302 C303 1.402(9)
C303 C304 1.387(9)
C303 C308 1.527(10)
C304 C305 1.396(10)
C305 C306 1.391(11)
C305 C31' 1.47(2)
C305 C311 1.62(3)
C306 C307 1.387(10)
C307 C314 1.527(10)
C308 C310 1.29(2)
C308 C39' 1.40(2)
C308 C30' 1.63(2)
C308 C309 1.67(2)
C311 C312 1.65(2)
C311 C313 1.67(2)
C31' C32' 1.57(2)
C31' C33' 1.60(2)
C314 C316 1.50(2)
C314 C35' 1.55(2)
C314 C315 1.60(2)
C314 C36' 1.65(3)
C1S Cl2S 1.679(12)
C1S Cl1S 1.726(13)
C2S Cl4S 1.73(3)
C2S Cl3S 1.95(4)
